data_2015823
loop_
_publ_author_name
'Souza, Marcus V. N. de'
'Wardell, Solange M. S. V.'
'Wardell, James L.'
'Low, John N.'
'Glidewell, Christopher'

_publ_section_title
;
 4-Cyanobenzaldehyde isonicotinoylhydrazone monohydrate: a
 three-dimensional hydrogen-bonded framework structure
;
_journal_coeditor_code AV3063
_journal_issue 3
_journal_name_full 'Acta Crystallographica Section C'
_journal_page_first o166
_journal_page_last o168
_journal_paper_doi 10.1107/S0108270107002788
_journal_volume 63
_journal_year 2007
_chemical_formula_iupac 'C14 H10 N4 O, H2 O'
_chemical_formula_moiety 'C14 H10 N4 O, H2 O'
_chemical_formula_sum 'C14 H12 N4 O2'
_chemical_formula_weight 268.28
_chemical_name_systematic
;
4-Cyanobenzaldehyde isonicotinoylhydrazone monohydrate
;
_space_group_IT_number 19
_symmetry_cell_setting orthorhombic
_symmetry_space_group_name_Hall 'P 2ac 2ab'
_symmetry_space_group_name_H-M 'P 21 21 21'
_atom_sites_solution_hydrogens geom
_atom_sites_solution_primary direct
_atom_sites_solution_secondary difmap
_cell_angle_alpha 90.00
_cell_angle_beta 90.00
_cell_angle_gamma 90.00
_cell_formula_units_Z 4
_cell_length_a 6.9692(2)
_cell_length_b 12.3802(5)
_cell_length_c 14.5513(7)
_cell_measurement_reflns_used 1664
_cell_measurement_temperature 120(2)
_cell_measurement_theta_max 27.51
_cell_measurement_theta_min 3.24
_cell_volume 1255.49(9)
_computing_cell_refinement 'DENZO (Otwinowski & Minor, 1997) and COLLECT'
_computing_data_collection 'COLLECT (Hooft, 1999)'
_computing_data_reduction 'DENZO and COLLECT'
_computing_molecular_graphics 'PLATON (Spek, 2003)'
_computing_publication_material 'SHELXL97 and PRPKAPPA (Ferguson, 1999)'
_computing_structure_refinement 'OSCAIL and SHELXL97 (Sheldrick, 1997)'
_computing_structure_solution 'OSCAIL (McArdle, 2003) and SHELXS97 (Sheldrick, 1997)'
_diffrn_ambient_temperature 120(2)
_diffrn_detector_area_resol_mean 9.091
_diffrn_measured_fraction_theta_full 0.997
_diffrn_measured_fraction_theta_max 0.997
_diffrn_measurement_device_type 'Bruker--Nonius KappaCCD'
_diffrn_measurement_method '\f and \w'
_diffrn_radiation_monochromator graphite
_diffrn_radiation_source 'Bruker-Nonius FR591 rotating anode'
_diffrn_radiation_type 'Mo K\a'
_diffrn_radiation_wavelength 0.71073
_diffrn_reflns_av_R_equivalents 0.0687
_diffrn_reflns_av_sigmaI/netI 0.0417
_diffrn_reflns_limit_h_max 9
_diffrn_reflns_limit_h_min -8
_diffrn_reflns_limit_k_max 16
_diffrn_reflns_limit_k_min -15
_diffrn_reflns_limit_l_max 16
_diffrn_reflns_limit_l_min -18
_diffrn_reflns_number 14838
_diffrn_reflns_theta_full 27.51
_diffrn_reflns_theta_max 27.51
_diffrn_reflns_theta_min 3.24
_diffrn_standards_decay_% 0
_diffrn_standards_number 0
_exptl_absorpt_coefficient_mu 0.099
_exptl_absorpt_correction_T_max 0.997
_exptl_absorpt_correction_T_min 0.956
_exptl_absorpt_correction_type multi-scan
_exptl_absorpt_process_details '(SADABS; Sheldrick, 2003)'
_exptl_crystal_colour colourless
_exptl_crystal_density_diffrn 1.419
_exptl_crystal_density_method 'not measured'
_exptl_crystal_description needle
_exptl_crystal_F_000 560
_exptl_crystal_size_max 0.62
_exptl_crystal_size_mid 0.04
_exptl_crystal_size_min 0.03
_refine_diff_density_max 0.251
_refine_diff_density_min -0.203
_refine_ls_extinction_method none
_refine_ls_goodness_of_fit_ref 1.064
_refine_ls_hydrogen_treatment constr
_refine_ls_matrix_type full
_refine_ls_number_parameters 181
_refine_ls_number_reflns 1664
_refine_ls_number_restraints 0
_refine_ls_restrained_S_all 1.064
_refine_ls_R_factor_all 0.0579
_refine_ls_R_factor_gt 0.0449
_refine_ls_shift/su_max 0.000
_refine_ls_shift/su_mean 0.000
_refine_ls_structure_factor_coef Fsqd
_refine_ls_weighting_details 'w=1/[\s^2^(Fo^2^)+(0.0426P)^2^+0.6011P] where P=(Fo^2^+2Fc^2^)/3'
_refine_ls_weighting_scheme calc
_refine_ls_wR_factor_gt 0.1009
_refine_ls_wR_factor_ref 0.1067
_reflns_number_gt 1437
_reflns_number_total 1664
_reflns_threshold_expression I>2\s(I)
_cod_data_source_file av3063.cif
_cod_data_source_block I
_cod_database_code 2015823
_cod_database_fobs_code 2015823

loop_
_symmetry_equiv_pos_as_xyz
'x, y, z'
'-x+1/2, -y, z+1/2'
'-x, y+1/2, -z+1/2'
'x+1/2, -y+1/2, -z'

loop_
_atom_site_type_symbol
_atom_site_label
_atom_site_fract_x
_atom_site_fract_y
_atom_site_fract_z
_atom_site_U_iso_or_equiv
_atom_site_adp_type
_atom_site_calc_flag
_atom_site_refinement_flags
_atom_site_occupancy
O O1 0.5854(3) 0.87688(14) 0.25628(12) 0.0256(4) Uani d . 1
O O2 0.6942(3) 0.49433(16) 0.34695(13) 0.0357(5) Uani d . 1
N N11 0.6539(3) 0.60244(19) 0.00504(14) 0.0256(5) Uani d . 1
N N17 0.6212(3) 0.72012(18) 0.33699(13) 0.0207(5) Uani d . 1
N N24 0.5886(4) 0.94939(19) 0.91661(16) 0.0315(6) Uani d . 1
N N27 0.6188(3) 0.77410(18) 0.42019(14) 0.0218(5) Uani d . 1
C C12 0.5845(4) 0.5548(2) 0.08036(17) 0.0243(6) Uani d . 1
C C13 0.5670(4) 0.6063(2) 0.16461(16) 0.0213(5) Uani d . 1
C C14 0.6212(4) 0.7137(2) 0.17152(15) 0.0188(5) Uani d . 1
C C15 0.6884(4) 0.7656(2) 0.09294(16) 0.0218(6) Uani d . 1
C C16 0.7044(4) 0.7068(2) 0.01244(17) 0.0243(6) Uani d . 1
C C17 0.6062(3) 0.77877(19) 0.25858(16) 0.0174(5) Uani d . 1
C C21 0.6297(4) 0.7652(2) 0.58305(18) 0.0219(6) Uani d . 1
C C22 0.6060(4) 0.7004(2) 0.66048(17) 0.0249(6) Uani d . 1
C C23 0.5973(4) 0.7464(2) 0.74722(19) 0.0226(6) Uani d . 1
C C24 0.6104(4) 0.8584(2) 0.75670(17) 0.0221(6) Uani d . 1
C C25 0.6398(4) 0.9230(2) 0.67913(17) 0.0255(6) Uani d . 1
C C26 0.6508(4) 0.8769(2) 0.59356(17) 0.0256(6) Uani d . 1
C C27 0.6308(4) 0.7142(2) 0.49162(17) 0.0233(5) Uani d . 1
C C241 0.5978(4) 0.9089(2) 0.84602(17) 0.0232(6) Uani d . 1
H H2A 0.5942 0.4490 0.3250 0.054 Uiso d R 1
H H2B 0.7492 0.4576 0.3979 0.054 Uiso d R 1
H H12 0.5448 0.4815 0.0760 0.029 Uiso calc R 1
H H13 0.5188 0.5687 0.2166 0.026 Uiso calc R 1
H H15 0.7225 0.8398 0.0946 0.026 Uiso calc R 1
H H16 0.7538 0.7422 -0.0405 0.029 Uiso calc R 1
H H17 0.6502 0.6497 0.3434 0.025 Uiso d R 1
H H22 0.5958 0.6242 0.6538 0.030 Uiso calc R 1
H H23 0.5824 0.7019 0.8000 0.027 Uiso calc R 1
H H25 0.6522 0.9990 0.6857 0.031 Uiso calc R 1
H H26 0.6727 0.9210 0.5412 0.031 Uiso calc R 1
H H27 0.6402 0.6380 0.4858 0.028 Uiso calc R 1

loop_
_atom_site_aniso_label
_atom_site_aniso_U_11
_atom_site_aniso_U_22
_atom_site_aniso_U_33
_atom_site_aniso_U_12
_atom_site_aniso_U_13
_atom_site_aniso_U_23
O1 0.0386(11) 0.0185(8) 0.0197(9) 0.0003(8) -0.0006(9) -0.0009(7)
O2 0.0515(14) 0.0247(10) 0.0309(11) -0.0013(11) -0.0159(10) 0.0035(9)
N11 0.0301(12) 0.0275(11) 0.0191(10) 0.0030(10) -0.0004(10) -0.0045(9)
N17 0.0294(12) 0.0185(10) 0.0141(10) 0.0006(10) -0.0023(9) -0.0016(8)
N24 0.0389(14) 0.0312(12) 0.0242(12) 0.0025(12) 0.0011(11) -0.0007(11)
N27 0.0254(12) 0.0256(11) 0.0144(10) 0.0000(10) -0.0014(9) -0.0027(9)
C12 0.0282(14) 0.0221(12) 0.0227(13) 0.0010(12) -0.0013(11) -0.0025(11)
C13 0.0252(13) 0.0215(12) 0.0172(12) -0.0007(11) -0.0004(10) 0.0008(10)
C14 0.0211(13) 0.0200(12) 0.0153(11) 0.0026(10) -0.0030(10) -0.0013(10)
C15 0.0289(14) 0.0195(12) 0.0170(12) 0.0009(11) -0.0008(11) 0.0031(10)
C16 0.0279(14) 0.0282(14) 0.0169(12) 0.0012(12) 0.0004(11) 0.0012(11)
C17 0.0191(12) 0.0188(11) 0.0143(11) -0.0005(11) 0.0002(10) 0.0006(10)
C21 0.0220(13) 0.0262(13) 0.0173(12) 0.0014(11) -0.0026(10) -0.0019(10)
C22 0.0286(14) 0.0209(12) 0.0251(13) -0.0003(12) -0.0017(12) 0.0024(11)
C23 0.0237(13) 0.0238(13) 0.0204(13) 0.0003(11) 0.0018(12) 0.0040(10)
C24 0.0219(14) 0.0247(13) 0.0196(12) 0.0012(11) -0.0042(11) -0.0011(10)
C25 0.0339(16) 0.0200(12) 0.0225(12) -0.0022(11) -0.0028(12) 0.0013(10)
C26 0.0324(15) 0.0241(13) 0.0203(12) -0.0017(12) -0.0040(11) 0.0052(10)
C27 0.0285(14) 0.0202(12) 0.0214(12) 0.0007(11) -0.0001(11) -0.0021(11)
C241 0.0251(13) 0.0235(13) 0.0210(13) -0.0001(11) 0.0003(11) 0.0040(11)

loop_
_atom_type_symbol
_atom_type_description
_atom_type_scat_dispersion_real
_atom_type_scat_dispersion_imag
_atom_type_scat_source
C C 0.0033 0.0000 'International Tables Vol C Tables 4.2.6.8 and 6.1.1.4'
H H 0.0000 0.0000 'International Tables Vol C Tables 4.2.6.8 and 6.1.1.4'
N N 0.0061 0.0000 'International Tables Vol C Tables 4.2.6.8 and 6.1.1.4'
O O 0.0106 0.0000 'International Tables Vol C Tables 4.2.6.8 and 6.1.1.4'

loop_
_geom_angle_atom_site_label_1
_geom_angle_atom_site_label_2
_geom_angle_atom_site_label_3
_geom_angle
_geom_angle_publ_flag
C12 N11 C16 117.0(2) no
N11 C12 C13 123.6(2) no
N11 C12 H12 118.2 no
C13 C12 H12 118.2 no
C14 C13 C12 118.8(2) no
C14 C13 H13 120.6 no
C12 C13 H13 120.6 no
C13 C14 C15 118.3(2) no
C13 C14 C17 123.7(2) no
C15 C14 C17 117.9(2) no
C16 C15 C14 118.7(2) no
C16 C15 H15 120.7 no
C14 C15 H15 120.7 no
N11 C16 C15 123.5(2) no
N11 C16 H16 118.2 no
C15 C16 H16 118.2 no
O1 C17 N17 124.3(2) no
O1 C17 C14 121.1(2) no
N17 C17 C14 114.6(2) no
C17 N17 N27 118.5(2) no
C17 N17 H17 128.6 no
N27 N17 H17 112.3 no
C27 N27 N17 115.5(2) no
N27 C27 C21 119.0(2) no
N27 C27 H27 120.5 no
C21 C27 H27 120.5 no
C22 C21 C26 119.6(2) no
C22 C21 C27 119.0(2) no
C26 C21 C27 121.5(2) no
C23 C22 C21 120.3(2) no
C23 C22 H22 119.8 no
C21 C22 H22 119.8 no
C22 C23 C24 119.7(2) no
C22 C23 H23 120.2 no
C24 C23 H23 120.2 no
C23 C24 C25 119.9(2) no
C23 C24 C241 121.0(2) no
C25 C24 C241 119.2(2) no
C26 C25 C24 120.2(2) no
C26 C25 H25 119.9 no
C24 C25 H25 119.9 no
C25 C26 C21 120.3(2) no
C25 C26 H26 119.8 no
C21 C26 H26 119.8 no
N24 C241 C24 179.6(3) no
H2A O2 H2B 106.0 no

loop_
_geom_bond_atom_site_label_1
_geom_bond_atom_site_label_2
_geom_bond_distance
_geom_bond_publ_flag
N11 C12 1.336(3) no
N11 C16 1.344(3) no
C12 C13 1.387(3) no
C12 H12 0.95 no
C13 C14 1.386(4) no
C13 H13 0.95 no
C14 C15 1.392(3) no
C14 C17 1.505(3) no
C15 C16 1.383(3) no
C15 H15 0.95 no
C16 H16 0.95 no
C17 O1 1.224(3) no
C17 N17 1.356(3) no
N17 N27 1.383(3) no
N17 H17 0.90 no
N27 C27 1.279(3) no
C27 C21 1.473(4) no
C27 H27 0.95 no
C21 C22 1.393(4) no
C21 C26 1.399(4) no
C22 C23 1.386(4) no
C22 H22 0.95 no
C23 C24 1.397(3) no
C23 H23 0.95 no
C24 C25 1.398(3) no
C24 C241 1.445(4) no
C25 C26 1.372(4) no
C25 H25 0.95 no
C26 H26 0.95 no
C241 N24 1.145(3) no
O2 H2A 0.95 no
O2 H2B 0.95 no

loop_
_geom_hbond_atom_site_label_D
_geom_hbond_atom_site_label_H
_geom_hbond_atom_site_label_A
_geom_hbond_site_symmetry_A
_geom_hbond_distance_DH
_geom_hbond_distance_HA
_geom_hbond_distance_DA
_geom_hbond_angle_DHA
_geom_hbond_publ_flag
N17 H17 O2 . 0.90 1.95 2.845(3) 174 y
O2 H2A O1 3_645 0.95 1.94 2.858(3) 162 y
O2 H2B N11 2_665 0.95 1.85 2.801(3) 174 y
C13 H13 O2 . 0.95 2.44 3.122(3) 129 y
C13 H13 O1 3_645 0.95 2.51 3.243(3) 134 y

loop_
_geom_torsion_atom_site_label_1
_geom_torsion_atom_site_label_2
_geom_torsion_atom_site_label_3
_geom_torsion_atom_site_label_4
_geom_torsion
_geom_torsion_publ_flag
C16 N11 C12 C13 -1.6(4) no
N11 C12 C13 C14 1.1(4) no
C12 C13 C14 C15 0.9(4) no
C12 C13 C14 C17 179.0(2) no
C13 C14 C15 C16 -2.2(4) no
C17 C14 C15 C16 179.6(2) no
C12 N11 C16 C15 0.2(4) no
C14 C15 C16 N11 1.8(4) no
C13 C14 C17 O1 -152.4(3) no
C15 C14 C17 O1 25.7(4) no
C13 C14 C17 N17 28.8(3) y
C15 C14 C17 N17 -153.1(2) no
O1 C17 N17 N27 -2.1(4) no
C14 C17 N17 N27 176.7(2) y
C17 N17 N27 C27 179.0(2) y
N17 N27 C27 C21 179.9(2) y
N27 C27 C21 C22 168.0(3) y
N27 C27 C21 C26 -11.6(4) no
C26 C21 C22 C23 2.0(4) no
C27 C21 C22 C23 -177.6(2) no
C21 C22 C23 C24 0.6(4) no
C22 C23 C24 C25 -2.5(4) no
C22 C23 C24 C241 178.7(2) no
C23 C24 C25 C26 1.7(4) no
C241 C24 C25 C26 -179.5(3) no
C24 C25 C26 C21 1.0(4) no
C22 C21 C26 C25 -2.8(4) no
C27 C21 C26 C25 176.8(3) no

loop_
_cod_related_entry_id
_cod_related_entry_database
_cod_related_entry_code
1 ChemSpider 21180710
